data_7026613
loop_
_publ_author_name
'Kou, Hui-Zhong'
'An, Guang-Yu'
'Ji, Cong-Min'
'Wang, Bing-Wu'
'Cui, Ai-Li'

_publ_section_title
;
 Ferromagnetic coupling in oximato-bridged multi-decker Ni(II) clusters.
;
_journal_issue 40
_journal_name_full 'Dalton transactions (Cambridge, England : 2003)'
_journal_page_first 9604
_journal_page_last 9610
_journal_paper_doi 10.1039/c0dt00528b
_journal_volume 39
_journal_year 2010
_chemical_formula_sum 'C72 H114 Cl6 N36 Ni12 O36'
_chemical_formula_weight 2977.21
_chemical_name_systematic
;
?
;
_space_group_IT_number 2
_symmetry_cell_setting triclinic
_symmetry_space_group_name_Hall '-P 1'
_symmetry_space_group_name_H-M 'P -1'
_atom_sites_solution_hydrogens geom
_atom_sites_solution_primary direct
_atom_sites_solution_secondary difmap
_audit_creation_method SHELXL-97
_cell_angle_alpha 75.69(3)
_cell_angle_beta 72.86(3)
_cell_angle_gamma 85.06(3)
_cell_formula_units_Z 1
_cell_length_a 13.743(3)
_cell_length_b 14.563(3)
_cell_length_c 14.993(3)
_cell_measurement_reflns_used 9364
_cell_measurement_temperature 293(2)
_cell_measurement_theta_max 27.49
_cell_measurement_theta_min 3.03
_cell_volume 2778.2(12)
_computing_cell_refinement 'crystalstructure 3.6.0 (Rigaku, 2004)'
_computing_data_collection 'crystalstructure 3.6.0 (Rigaku, 2004)'
_computing_data_reduction 'SHELXL-97 (Sheldrick, 1997)'
_computing_molecular_graphics 'XP (Sheldrick, 1998)'
_computing_publication_material 'XP (Sheldrick, 1998)'
_computing_structure_refinement 'SHELXL-97 (Sheldrick, 1997)'
_computing_structure_solution 'SHELXS-97 (Sheldrick, 1990)'
_diffrn_ambient_temperature 293(2)
_diffrn_detector_area_resol_mean 0.77
_diffrn_measured_fraction_theta_full 0.956
_diffrn_measured_fraction_theta_max 0.956
_diffrn_measurement_device_type 'Rigaku R-AXIS RAPID IP'
_diffrn_measurement_method '\w scans'
_diffrn_radiation_monochromator graphite
_diffrn_radiation_source 'fine-focus sealed tube'
_diffrn_radiation_type MoK\a
_diffrn_radiation_wavelength 0.71073
_diffrn_reflns_av_R_equivalents 0.0361
_diffrn_reflns_av_sigmaI/netI 0.0666
_diffrn_reflns_limit_h_max 17
_diffrn_reflns_limit_h_min -16
_diffrn_reflns_limit_k_max 18
_diffrn_reflns_limit_k_min -16
_diffrn_reflns_limit_l_max 19
_diffrn_reflns_limit_l_min -18
_diffrn_reflns_number 22611
_diffrn_reflns_theta_full 27.49
_diffrn_reflns_theta_max 27.49
_diffrn_reflns_theta_min 3.03
_diffrn_standards_decay_% 0
_exptl_absorpt_coefficient_mu 2.220
_exptl_absorpt_correction_T_max 1.000
_exptl_absorpt_correction_T_min 0.535
_exptl_absorpt_correction_type empirical
_exptl_absorpt_process_details 'ABSCOR; Higashi, 1995'
_exptl_crystal_colour brown
_exptl_crystal_density_diffrn 1.780
_exptl_crystal_density_method 'not measured'
_exptl_crystal_description platelet
_exptl_crystal_F_000 1524
_exptl_crystal_size_max 0.20
_exptl_crystal_size_mid 0.18
_exptl_crystal_size_min 0.08
_refine_diff_density_max 1.460
_refine_diff_density_min -1.917
_refine_diff_density_rms 0.164
_refine_ls_extinction_method none
_refine_ls_goodness_of_fit_ref 1.070
_refine_ls_hydrogen_treatment constr
_refine_ls_matrix_type full
_refine_ls_number_parameters 748
_refine_ls_number_reflns 12165
_refine_ls_number_restraints 0
_refine_ls_restrained_S_all 1.070
_refine_ls_R_factor_all 0.1033
_refine_ls_R_factor_gt 0.0826
_refine_ls_shift/su_max 0.004
_refine_ls_shift/su_mean 0.000
_refine_ls_structure_factor_coef Fsqd
_refine_ls_weighting_details 'calc w=1/[\s^2^(Fo^2^)+(0.1031P)^2^+12.4400P] where P=(Fo^2^+2Fc^2^)/3'
_refine_ls_weighting_scheme calc
_refine_ls_wR_factor_gt 0.2120
_refine_ls_wR_factor_ref 0.2295
_reflns_number_gt 9364
_reflns_number_total 12165
_reflns_threshold_expression >2sigma(I)
_cod_data_source_file c0dt00528b.txt
_cod_data_source_block 7
_cod_depositor_comments
;
The following automatic conversions were performed:

'_symmetry_cell_setting' value 'Triclinic' changed to 'triclinic'
according to /home/saulius/struct/CIF-dictionaries/cif_core.dic
dictionary named 'cif_core.dic' version 2.4.2 from
2011-04-26.

'_exptl_absorpt_correction_type' value 'Empirical'
changed to 'empirical' according to
/home/saulius/struct/CIF-dictionaries/cif_core.dic dictionary named
'cif_core.dic' version 2.4.2 from 2011-04-26.

Automatic conversion script
Id: cif_fix_values 1891 2012-01-12 08:04:46Z andrius 
;
_cod_original_cell_volume 2778.1(10)
_cod_original_sg_symbol_H-M P-1
_cod_database_code 7026613

loop_
_symmetry_equiv_pos_as_xyz
'x, y, z'
'-x, -y, -z'

loop_
_atom_site_label
_atom_site_type_symbol
_atom_site_fract_x
_atom_site_fract_y
_atom_site_fract_z
_atom_site_U_iso_or_equiv
_atom_site_adp_type
_atom_site_occupancy
_atom_site_symmetry_multiplicity
_atom_site_calc_flag
_atom_site_refinement_flags
Ni1 Ni 0.19290(5) -0.17671(5) -0.02650(5) 0.01873(19) Uani 1 1 d .
Ni2 Ni 0.09741(6) 0.02310(5) -0.13068(5) 0.01894(19) Uani 1 1 d .
Ni3 Ni 0.21718(6) -0.01361(6) 0.08564(5) 0.02060(19) Uani 1 1 d .
Ni4 Ni 0.08126(6) -0.13491(6) -0.23785(5) 0.0214(2) Uani 1 1 d .
Ni5 Ni 0.11221(6) 0.17669(6) -0.01877(5) 0.0203(2) Uani 1 1 d .
Ni6 Ni 0.16434(6) -0.34723(6) -0.13799(5) 0.0208(2) Uani 1 1 d .
Cl1 Cl 0.14986(17) 0.39236(13) 0.13937(14) 0.0455(5) Uani 1 1 d .
Cl2A Cl 0.5974(8) -0.1571(10) -0.3942(8) 0.064(3) Uani 0.20 1 d P
Cl2B Cl 0.6027(4) -0.0520(6) -0.4801(4) 0.090(2) Uani 0.50 1 d P
Cl2C Cl 0.5746(10) -0.0974(12) -0.5759(9) 0.135(6) Uani 0.30 1 d P
Cl3 Cl 0.2837(3) -0.2013(4) 0.3849(2) 0.154(2) Uani 1 1 d .
N1 N 0.3133(4) -0.2521(4) -0.0461(4) 0.0214(10) Uani 1 1 d .
N2 N 0.2446(4) -0.1255(3) -0.1562(4) 0.0201(10) Uani 1 1 d .
N3 N 0.3824(4) -0.1212(4) -0.2947(4) 0.0280(12) Uani 1 1 d .
H3B H 0.3540 -0.0788 -0.3306 0.034 Uiso 1 1 calc R
H3C H 0.4418 -0.1433 -0.3188 0.034 Uiso 1 1 calc R
N4 N -0.1083(4) -0.1392(3) 0.2435(3) 0.0194(10) Uani 1 1 d .
N6 N 0.1289(4) -0.2233(4) 0.1028(3) 0.0208(10) Uani 1 1 d .
H6A H 0.1542 -0.2667 0.1404 0.025 Uiso 1 1 calc R
N5 N 0.0054(4) -0.1153(4) 0.0657(3) 0.0225(11) Uani 1 1 d .
N7 N 0.3440(4) -0.0787(4) 0.0684(4) 0.0238(11) Uani 1 1 d .
N8 N 0.2661(4) 0.0346(4) -0.0448(3) 0.0210(10) Uani 1 1 d .
N9 N 0.4034(4) 0.0432(4) -0.1828(4) 0.0252(11) Uani 1 1 d .
H9B H 0.3721 0.0825 -0.2184 0.030 Uiso 1 1 calc R
H9C H 0.4643 0.0244 -0.2073 0.030 Uiso 1 1 calc R
N10 N -0.0812(4) 0.0284(4) 0.3563(3) 0.0225(11) Uani 1 1 d .
C21 C -0.0545(5) -0.1145(5) 0.5069(5) 0.0302(15) Uani 1 1 d .
H21A H -0.0452 -0.1623 0.5580 0.036 Uiso 1 1 calc R
N11 N 0.0250(4) 0.0396(3) 0.1767(3) 0.0197(10) Uani 1 1 d .
N12 N 0.1566(4) -0.0535(4) 0.2170(4) 0.0223(11) Uani 1 1 d .
H12A H 0.1852 -0.0911 0.2563 0.027 Uiso 1 1 calc R
N13 N 0.2743(4) -0.4345(4) -0.1584(4) 0.0248(11) Uani 1 1 d .
N14 N 0.2256(4) -0.2886(4) -0.2652(4) 0.0234(11) Uani 1 1 d .
N15 N 0.3615(5) -0.2934(4) -0.4032(4) 0.0375(15) Uani 1 1 d .
H15B H 0.3408 -0.2429 -0.4368 0.045 Uiso 1 1 calc R
H15C H 0.4159 -0.3224 -0.4287 0.045 Uiso 1 1 calc R
N16 N -0.1392(4) -0.3004(4) 0.1262(3) 0.0213(10) Uani 1 1 d .
N17 N -0.0048(4) -0.2651(4) -0.0401(3) 0.0210(10) Uani 1 1 d .
N18 N 0.0886(4) -0.4021(4) -0.0139(4) 0.0247(11) Uani 1 1 d .
H18A H 0.1026 -0.4559 0.0197 0.030 Uiso 1 1 calc R
C1 C 0.3394(5) -0.3246(5) 0.0179(5) 0.0276(14) Uani 1 1 d .
H1A H 0.2957 -0.3411 0.0798 0.033 Uiso 1 1 calc R
C2 C 0.4292(5) -0.3757(5) -0.0051(5) 0.0331(16) Uani 1 1 d .
H2A H 0.4459 -0.4254 0.0406 0.040 Uiso 1 1 calc R
C3 C 0.4945(5) -0.3513(5) -0.0984(5) 0.0326(15) Uani 1 1 d .
H3A H 0.5556 -0.3843 -0.1154 0.039 Uiso 1 1 calc R
C4 C 0.4675(5) -0.2774(5) -0.1654(5) 0.0288(14) Uani 1 1 d .
H4A H 0.5098 -0.2603 -0.2278 0.035 Uiso 1 1 calc R
C5 C 0.3761(5) -0.2295(4) -0.1375(4) 0.0214(12) Uani 1 1 d .
C6 C 0.3343(4) -0.1525(4) -0.2020(4) 0.0210(12) Uani 1 1 d .
C7 C -0.1808(5) -0.1534(5) 0.3277(4) 0.0238(13) Uani 1 1 d .
H7A H -0.2337 -0.1093 0.3374 0.029 Uiso 1 1 calc R
C8 C -0.1782(5) -0.2331(4) 0.4008(4) 0.0259(13) Uani 1 1 d .
H8A H -0.2292 -0.2427 0.4588 0.031 Uiso 1 1 calc R
C9 C -0.0988(5) -0.2977(5) 0.3862(5) 0.0313(15) Uani 1 1 d .
H9A H -0.0947 -0.3506 0.4347 0.038 Uiso 1 1 calc R
C10 C -0.0256(5) -0.2825(4) 0.2985(4) 0.0234(13) Uani 1 1 d .
H10A H 0.0278 -0.3258 0.2872 0.028 Uiso 1 1 calc R
C11 C -0.0318(4) -0.2032(4) 0.2280(4) 0.0194(12) Uani 1 1 d .
C12 C 0.0401(4) -0.1816(4) 0.1296(4) 0.0192(12) Uani 1 1 d .
C13 C 0.3777(5) -0.1422(5) 0.1342(5) 0.0273(14) Uani 1 1 d .
H13A H 0.3360 -0.1577 0.1970 0.033 Uiso 1 1 calc R
C14 C 0.4723(5) -0.1858(5) 0.1120(5) 0.0296(14) Uani 1 1 d .
H14A H 0.4941 -0.2287 0.1597 0.036 Uiso 1 1 calc R
C15 C 0.5339(5) -0.1653(5) 0.0193(5) 0.0313(15) Uani 1 1 d .
H15A H 0.5972 -0.1951 0.0033 0.038 Uiso 1 1 calc R
C16 C 0.5004(5) -0.0990(5) -0.0509(5) 0.0273(14) Uani 1 1 d .
H16A H 0.5414 -0.0834 -0.1140 0.033 Uiso 1 1 calc R
C17 C 0.4052(5) -0.0573(4) -0.0247(4) 0.0245(13) Uani 1 1 d .
C18 C 0.3577(4) 0.0115(4) -0.0901(4) 0.0219(12) Uani 1 1 d .
C19 C -0.1461(5) 0.0187(5) 0.4438(4) 0.0264(14) Uani 1 1 d .
H19A H -0.2006 0.0611 0.4533 0.032 Uiso 1 1 calc R
C20 C -0.1353(5) -0.0524(5) 0.5211(4) 0.0293(15) Uani 1 1 d .
H20A H -0.1820 -0.0578 0.5814 0.035 Uiso 1 1 calc R
C22 C 0.0131(5) -0.1057(5) 0.4167(4) 0.0285(14) Uani 1 1 d .
H22A H 0.0678 -0.1478 0.4060 0.034 Uiso 1 1 calc R
C23 C -0.0019(5) -0.0340(5) 0.3433(4) 0.0246(13) Uani 1 1 d .
C24 C 0.0647(5) -0.0171(4) 0.2422(4) 0.0223(12) Uani 1 1 d .
C25 C 0.2930(5) -0.5129(5) -0.0958(5) 0.0274(14) Uani 1 1 d .
H25A H 0.2478 -0.5290 -0.0347 0.033 Uiso 1 1 calc R
C26 C 0.3766(6) -0.5694(5) -0.1198(6) 0.0365(17) Uani 1 1 d .
H26A H 0.3868 -0.6238 -0.0755 0.044 Uiso 1 1 calc R
C27 C 0.4463(6) -0.5457(5) -0.2100(6) 0.0359(16) Uani 1 1 d .
H27A H 0.5042 -0.5830 -0.2265 0.043 Uiso 1 1 calc R
C28 C 0.4278(5) -0.4657(5) -0.2744(5) 0.0350(16) Uani 1 1 d .
H28A H 0.4736 -0.4479 -0.3351 0.042 Uiso 1 1 calc R
C29 C 0.3400(5) -0.4114(4) -0.2482(5) 0.0245(13) Uani 1 1 d .
C30 C 0.3085(5) -0.3272(5) -0.3102(5) 0.0272(14) Uani 1 1 d .
C31 C -0.2160(5) -0.3152(5) 0.2067(4) 0.0245(13) Uani 1 1 d .
H31A H -0.2659 -0.2684 0.2160 0.029 Uiso 1 1 calc R
C32 C -0.2234(5) -0.3997(5) 0.2776(4) 0.0293(14) Uani 1 1 d .
H32A H -0.2770 -0.4090 0.3337 0.035 Uiso 1 1 calc R
C33 C -0.1493(5) -0.4689(4) 0.2623(4) 0.0252(13) Uani 1 1 d .
H33A H -0.1522 -0.5252 0.3087 0.030 Uiso 1 1 calc R
C36 C 0.0095(4) -0.3465(4) 0.0157(4) 0.0206(12) Uani 1 1 d .
C35 C -0.0679(5) -0.3694(4) 0.1108(4) 0.0234(13) Uani 1 1 d .
C34 C -0.0708(5) -0.4547(5) 0.1778(4) 0.0246(13) Uani 1 1 d .
H34A H -0.0211 -0.5013 0.1662 0.030 Uiso 1 1 calc R
O1 O 0.1937(3) -0.0599(3) -0.2106(3) 0.0227(9) Uani 1 1 d .
O2 O 0.0851(3) -0.0939(3) -0.0222(3) 0.0206(9) Uani 1 1 d .
O3 O 0.2105(3) 0.0936(3) -0.0991(3) 0.0212(9) Uani 1 1 d .
O4 O 0.1009(3) 0.0566(3) 0.0872(3) 0.0219(9) Uani 1 1 d .
O5 O 0.1884(3) -0.2107(3) -0.3166(3) 0.0276(10) Uani 1 1 d .
O6 O 0.0715(3) -0.2501(3) -0.1277(3) 0.0236(9) Uani 1 1 d .
O1W O -0.0374(3) -0.2007(3) -0.2640(3) 0.0284(10) Uani 1 1 d .
O2W O 0.2213(3) 0.2248(3) 0.0350(3) 0.0271(10) Uani 1 1 d .
O3W O 0.1138(5) -0.2955(5) -0.4282(4) 0.0561(16) Uani 1 1 d .
O4W O 0.5388(10) -0.2268(13) -0.6485(8) 0.225(9) Uani 1 1 d .
O5W O 0.2281(6) -0.3508(5) 0.2605(5) 0.072(2) Uani 1 1 d .
O6W O 0.3090(6) 0.4803(6) 0.2059(6) 0.081(2) Uani 1 1 d .
O7W O 0.2456(4) 0.1505(4) 0.2169(4) 0.0399(12) Uani 1 1 d .
O8W O -0.0761(7) -0.3662(6) -0.3632(6) 0.088(3) Uani 1 1 d .
O9W O 0.5641(7) -0.4042(6) -0.5132(5) 0.109(3) Uani 1 1 d .
O10W O 0.2852(9) 0.2754(11) 0.3245(7) 0.169(6) Uani 1 1 d .
O11W O 0.0911(10) -0.4843(7) 0.4360(8) 0.135(4) Uani 1 1 d .
O12W O 0.6294(4) 0.0059(5) -0.3001(4) 0.0497(17) Uani 1 1 d .

loop_
_atom_site_aniso_label
_atom_site_aniso_U_11
_atom_site_aniso_U_22
_atom_site_aniso_U_33
_atom_site_aniso_U_23
_atom_site_aniso_U_13
_atom_site_aniso_U_12
Ni1 0.0143(4) 0.0226(4) 0.0155(4) -0.0037(3) -0.0003(3) 0.0040(3)
Ni2 0.0159(4) 0.0223(4) 0.0130(4) -0.0019(3) 0.0014(3) 0.0040(3)
Ni3 0.0168(4) 0.0248(4) 0.0157(4) -0.0027(3) -0.0007(3) 0.0041(3)
Ni4 0.0200(4) 0.0250(4) 0.0141(4) -0.0031(3) 0.0007(3) 0.0032(3)
Ni5 0.0164(4) 0.0248(4) 0.0148(4) -0.0028(3) 0.0006(3) 0.0029(3)
Ni6 0.0183(4) 0.0228(4) 0.0172(4) -0.0051(3) 0.0004(3) 0.0031(3)
Cl1 0.0580(12) 0.0316(9) 0.0351(10) -0.0030(7) -0.0007(9) 0.0037(9)
Cl2A 0.039(6) 0.082(9) 0.047(6) 0.004(6) 0.005(5) 0.005(6)
Cl2B 0.030(2) 0.178(7) 0.075(4) -0.072(4) 0.000(2) 0.004(3)
Cl2C 0.087(8) 0.168(14) 0.083(8) 0.045(9) 0.005(6) 0.031(9)
Cl3 0.099(3) 0.256(6) 0.0477(18) 0.033(3) 0.0044(18) 0.022(3)
N1 0.018(2) 0.023(3) 0.023(3) -0.008(2) -0.005(2) 0.002(2)
N2 0.015(2) 0.021(2) 0.020(2) -0.0025(19) -0.003(2) 0.0049(19)
N3 0.020(3) 0.037(3) 0.019(3) -0.004(2) 0.005(2) 0.002(2)
N4 0.020(2) 0.020(2) 0.015(2) -0.0027(19) -0.0012(19) 0.004(2)
N6 0.018(2) 0.025(3) 0.017(2) -0.003(2) -0.005(2) 0.006(2)
N5 0.022(3) 0.027(3) 0.012(2) -0.0023(19) 0.0028(19) 0.003(2)
N7 0.021(3) 0.028(3) 0.021(3) -0.005(2) -0.006(2) 0.002(2)
N8 0.015(2) 0.028(3) 0.017(2) -0.006(2) -0.0022(19) 0.004(2)
N9 0.016(2) 0.036(3) 0.019(2) -0.004(2) 0.000(2) 0.001(2)
N10 0.019(2) 0.028(3) 0.015(2) -0.002(2) -0.001(2) -0.001(2)
C21 0.032(4) 0.036(4) 0.018(3) 0.002(3) -0.004(3) -0.004(3)
N11 0.017(2) 0.023(2) 0.011(2) -0.0009(18) 0.0052(18) 0.000(2)
N12 0.019(2) 0.025(3) 0.019(2) -0.001(2) -0.005(2) 0.004(2)
N13 0.022(3) 0.024(3) 0.026(3) -0.010(2) 0.000(2) 0.000(2)
N14 0.021(3) 0.023(3) 0.023(3) -0.007(2) -0.002(2) 0.005(2)
N15 0.034(3) 0.038(3) 0.027(3) -0.010(3) 0.009(3) 0.010(3)
N16 0.021(2) 0.024(3) 0.014(2) -0.0006(19) 0.0005(19) -0.004(2)
N17 0.018(2) 0.027(3) 0.013(2) -0.0031(19) 0.0028(19) -0.001(2)
N18 0.024(3) 0.024(3) 0.023(3) -0.004(2) -0.004(2) 0.006(2)
C1 0.024(3) 0.030(3) 0.028(3) -0.006(3) -0.008(3) 0.004(3)
C2 0.031(4) 0.038(4) 0.034(4) -0.014(3) -0.012(3) 0.011(3)
C3 0.022(3) 0.034(4) 0.042(4) -0.019(3) -0.005(3) 0.010(3)
C4 0.023(3) 0.035(4) 0.028(3) -0.012(3) -0.003(3) 0.005(3)
C5 0.020(3) 0.020(3) 0.022(3) -0.004(2) -0.004(2) 0.002(2)
C6 0.019(3) 0.024(3) 0.019(3) -0.008(2) -0.002(2) 0.001(2)
C7 0.021(3) 0.029(3) 0.019(3) -0.009(2) 0.001(2) 0.000(2)
C8 0.030(3) 0.027(3) 0.013(3) 0.002(2) 0.001(2) -0.004(3)
C9 0.034(4) 0.033(4) 0.021(3) 0.000(3) -0.004(3) -0.003(3)
C10 0.026(3) 0.019(3) 0.020(3) 0.000(2) -0.004(2) 0.002(2)
C11 0.022(3) 0.024(3) 0.009(2) -0.003(2) -0.001(2) -0.003(2)
C12 0.020(3) 0.018(3) 0.018(3) -0.005(2) -0.003(2) 0.004(2)
C13 0.031(3) 0.028(3) 0.022(3) -0.007(3) -0.008(3) 0.004(3)
C14 0.025(3) 0.028(3) 0.037(4) -0.007(3) -0.013(3) 0.005(3)
C15 0.018(3) 0.031(4) 0.049(4) -0.017(3) -0.010(3) 0.004(3)
C16 0.021(3) 0.035(4) 0.026(3) -0.010(3) -0.006(3) 0.003(3)
C17 0.022(3) 0.029(3) 0.020(3) -0.008(2) 0.000(2) 0.000(3)
C18 0.017(3) 0.023(3) 0.022(3) -0.007(2) 0.001(2) -0.001(2)
C19 0.026(3) 0.034(3) 0.016(3) -0.009(2) 0.002(2) -0.001(3)
C20 0.027(3) 0.042(4) 0.014(3) -0.007(3) 0.003(2) -0.001(3)
C22 0.032(3) 0.028(3) 0.020(3) 0.000(3) -0.002(3) -0.004(3)
C23 0.029(3) 0.028(3) 0.015(3) -0.003(2) -0.003(2) -0.005(3)
C24 0.023(3) 0.023(3) 0.021(3) -0.007(2) -0.005(2) 0.000(2)
C25 0.024(3) 0.028(3) 0.027(3) -0.005(3) -0.006(3) 0.003(3)
C26 0.033(4) 0.028(4) 0.045(4) -0.005(3) -0.012(3) 0.010(3)
C27 0.032(4) 0.026(3) 0.048(4) -0.013(3) -0.008(3) 0.009(3)
C28 0.029(4) 0.036(4) 0.037(4) -0.014(3) 0.000(3) -0.001(3)
C29 0.020(3) 0.025(3) 0.028(3) -0.014(3) 0.001(2) 0.001(2)
C30 0.025(3) 0.033(3) 0.024(3) -0.011(3) -0.003(3) -0.002(3)
C31 0.024(3) 0.028(3) 0.017(3) -0.005(2) 0.001(2) -0.004(3)
C32 0.031(3) 0.034(4) 0.016(3) 0.000(3) 0.001(3) -0.008(3)
C33 0.030(3) 0.025(3) 0.019(3) 0.000(2) -0.008(3) -0.005(3)
C36 0.019(3) 0.022(3) 0.020(3) -0.003(2) -0.006(2) 0.000(2)
C35 0.024(3) 0.020(3) 0.020(3) -0.004(2) 0.001(2) 0.000(2)
C34 0.028(3) 0.027(3) 0.018(3) -0.003(2) -0.007(2) -0.001(3)
O1 0.020(2) 0.025(2) 0.018(2) -0.0035(17) -0.0011(17) 0.0061(17)
O2 0.0166(19) 0.023(2) 0.0142(19) -0.0002(16) 0.0037(16) 0.0025(16)
O3 0.020(2) 0.024(2) 0.0132(19) -0.0006(16) 0.0002(16) 0.0055(17)
O4 0.0159(19) 0.031(2) 0.0123(19) -0.0013(16) 0.0027(16) 0.0031(17)
O5 0.027(2) 0.030(2) 0.018(2) -0.0016(18) 0.0006(18) 0.0073(19)
O6 0.025(2) 0.026(2) 0.0112(19) -0.0018(16) 0.0040(16) 0.0037(18)
O1W 0.029(2) 0.030(2) 0.024(2) -0.0030(18) -0.0055(19) -0.0033(19)
O2W 0.021(2) 0.032(2) 0.023(2) -0.0035(18) -0.0018(18) 0.0025(19)
O3W 0.063(4) 0.064(4) 0.052(4) -0.025(3) -0.026(3) 0.013(3)
O4W 0.146(11) 0.31(2) 0.085(8) 0.085(10) 0.028(7) 0.088(12)
O5W 0.070(5) 0.075(5) 0.060(4) -0.014(4) -0.005(4) 0.011(4)
O6W 0.059(4) 0.090(6) 0.079(5) -0.007(4) -0.006(4) 0.002(4)
O7W 0.032(3) 0.055(3) 0.028(3) -0.009(2) -0.002(2) 0.000(2)
O8W 0.097(6) 0.099(6) 0.066(5) -0.002(4) -0.023(5) -0.032(5)
O9W 0.122(7) 0.101(6) 0.044(4) -0.018(4) 0.062(4) 0.014(5)
O10W 0.138(9) 0.294(16) 0.069(6) -0.048(8) 0.026(6) -0.151(10)
O11W 0.195(12) 0.085(7) 0.128(9) 0.001(6) -0.073(9) 0.004(7)
O12W 0.021(2) 0.108(5) 0.037(3) -0.048(3) -0.019(2) 0.037(3)

loop_
_atom_type_symbol
_atom_type_description
_atom_type_scat_dispersion_real
_atom_type_scat_dispersion_imag
_atom_type_scat_source
C C 0.0033 0.0016 'International Tables Vol C Tables 4.2.6.8 and 6.1.1.4'
H H 0.0000 0.0000 'International Tables Vol C Tables 4.2.6.8 and 6.1.1.4'
N N 0.0061 0.0033 'International Tables Vol C Tables 4.2.6.8 and 6.1.1.4'
O O 0.0106 0.0060 'International Tables Vol C Tables 4.2.6.8 and 6.1.1.4'
Cl Cl 0.1484 0.1585 'International Tables Vol C Tables 4.2.6.8 and 6.1.1.4'
Ni Ni 0.3393 1.1124 'International Tables Vol C Tables 4.2.6.8 and 6.1.1.4'

loop_
_geom_angle_atom_site_label_1
_geom_angle_atom_site_label_2
_geom_angle_atom_site_label_3
_geom_angle
_geom_angle_site_symmetry_1
_geom_angle_site_symmetry_3
O2 Ni1 N2 90.11(19) . .
O2 Ni1 N6 84.7(2) . .
N2 Ni1 N6 174.5(2) . .
O2 Ni1 N1 172.7(2) . .
N2 Ni1 N1 82.9(2) . .
N6 Ni1 N1 102.3(2) . .
O2 Ni2 O1 84.12(16) . .
O2 Ni2 N4 178.02(19) . 2
O1 Ni2 N4 94.79(18) . 2
O2 Ni2 N5 102.07(17) . 2
O1 Ni2 N5 172.55(18) . 2
N4 Ni2 N5 78.90(19) 2 2
O2 Ni2 O3 97.27(17) . .
O1 Ni2 O3 97.96(17) . .
N4 Ni2 O3 84.50(18) 2 .
N5 Ni2 O3 85.47(19) 2 .
O2 Ni2 N11 88.42(17) . 2
O1 Ni2 N11 82.97(17) . 2
N4 Ni2 N11 89.81(19) 2 2
N5 Ni2 N11 92.97(19) 2 2
O3 Ni2 N11 174.29(16) . 2
O4 Ni3 N8 90.1(2) . .
O4 Ni3 N12 84.1(2) . .
N8 Ni3 N12 174.1(2) . .
O4 Ni3 N7 173.1(2) . .
N8 Ni3 N7 83.1(2) . .
N12 Ni3 N7 102.8(2) . .
O6 Ni4 O5 85.70(17) . .
O6 Ni4 N10 172.5(2) . 2
O5 Ni4 N10 92.17(19) . 2
O6 Ni4 N11 103.45(17) . 2
O5 Ni4 N11 170.85(18) . 2
N10 Ni4 N11 78.75(19) 2 2
O6 Ni4 O1W 84.44(18) . .
O5 Ni4 O1W 90.85(19) . .
N10 Ni4 O1W 88.43(19) 2 .
N11 Ni4 O1W 90.08(19) 2 .
O6 Ni4 O1 97.77(17) . .
O5 Ni4 O1 92.76(18) . .
N10 Ni4 O1 89.48(19) 2 .
N11 Ni4 O1 86.05(18) 2 .
O1W Ni4 O1 175.90(17) . .
N17 Ni5 O4 104.42(18) 2 .
N17 Ni5 O3 169.67(19) 2 .
O4 Ni5 O3 82.59(16) . .
N17 Ni5 N16 78.4(2) 2 2
O4 Ni5 N16 173.94(19) . 2
O3 Ni5 N16 95.32(18) . 2
N17 Ni5 O2W 90.98(19) 2 .
O4 Ni5 O2W 87.61(17) . .
O3 Ni5 O2W 96.95(17) . .
N16 Ni5 O2W 87.00(19) 2 .
N17 Ni5 N5 89.8(2) 2 2
O4 Ni5 N5 87.77(18) . 2
O3 Ni5 N5 82.81(18) . 2
N16 Ni5 N5 97.63(19) 2 2
O2W Ni5 N5 175.37(18) . 2
O6 Ni6 N18 84.6(2) . .
O6 Ni6 N14 90.5(2) . .
N18 Ni6 N14 173.3(2) . .
O6 Ni6 N13 171.9(2) . .
N18 Ni6 N13 101.8(2) . .
N14 Ni6 N13 83.5(2) . .
C1 N1 C5 119.0(5) . .
C1 N1 Ni1 127.2(4) . .
C5 N1 Ni1 113.7(4) . .
C6 N2 O1 116.1(5) . .
C6 N2 Ni1 119.5(4) . .
O1 N2 Ni1 124.3(3) . .
C6 N3 H3B 120.0 . .
C6 N3 H3C 120.0 . .
H3B N3 H3C 120.0 . .
C7 N4 C11 120.1(5) . .
C7 N4 Ni2 125.9(4) . 2
C11 N4 Ni2 113.9(4) . 2
C12 N6 Ni1 111.4(4) . .
C12 N6 H6A 124.3 . .
Ni1 N6 H6A 124.3 . .
C12 N5 O2 108.4(4) . .
C12 N5 Ni2 112.0(4) . 2
O2 N5 Ni2 128.3(4) . 2
C12 N5 Ni5 110.8(4) . 2
O2 N5 Ni5 100.9(3) . 2
Ni2 N5 Ni5 93.7(2) 2 2
C13 N7 C17 118.6(5) . .
C13 N7 Ni3 127.9(4) . .
C17 N7 Ni3 113.5(4) . .
C18 N8 O3 116.8(5) . .
C18 N8 Ni3 119.5(4) . .
O3 N8 Ni3 123.7(3) . .
C18 N9 H9B 120.0 . .
C18 N9 H9C 120.0 . .
H9B N9 H9C 120.0 . .
C19 N10 C23 118.3(5) . .
C19 N10 Ni4 126.8(4) . 2
C23 N10 Ni4 114.7(4) . 2
C20 C21 C22 119.7(6) . .
C20 C21 H21A 120.1 . .
C22 C21 H21A 120.1 . .
C24 N11 O4 108.3(4) . .
C24 N11 Ni4 110.9(4) . 2
O4 N11 Ni4 128.9(3) . 2
C24 N11 Ni2 117.8(4) . 2
O4 N11 Ni2 98.0(3) . 2
Ni4 N11 Ni2 91.55(19) 2 2
C24 N12 Ni3 111.4(4) . .
C24 N12 H12A 124.3 . .
Ni3 N12 H12A 124.3 . .
C25 N13 C29 119.1(5) . .
C25 N13 Ni6 127.8(4) . .
C29 N13 Ni6 113.1(4) . .
C30 N14 O5 117.1(5) . .
C30 N14 Ni6 117.7(4) . .
O5 N14 Ni6 125.2(4) . .
C30 N15 H15B 120.0 . .
C30 N15 H15C 120.0 . .
H15B N15 H15C 120.0 . .
C31 N16 C35 119.5(5) . .
C31 N16 Ni5 126.3(4) . 2
C35 N16 Ni5 114.1(4) . 2
C36 N17 O6 110.5(5) . .
C36 N17 Ni5 117.3(4) . 2
O6 N17 Ni5 131.3(4) . 2
C36 N18 Ni6 110.5(4) . .
C36 N18 H18A 124.8 . .
Ni6 N18 H18A 124.8 . .
N1 C1 C2 122.1(6) . .
N1 C1 H1A 118.9 . .
C2 C1 H1A 118.9 . .
C1 C2 C3 118.8(7) . .
C1 C2 H2A 120.6 . .
C3 C2 H2A 120.6 . .
C4 C3 C2 119.4(6) . .
C4 C3 H3A 120.3 . .
C2 C3 H3A 120.3 . .
C5 C4 C3 118.7(6) . .
C5 C4 H4A 120.6 . .
C3 C4 H4A 120.6 . .
N1 C5 C4 121.9(6) . .
N1 C5 C6 113.1(5) . .
C4 C5 C6 125.0(6) . .
N2 C6 N3 126.6(6) . .
N2 C6 C5 110.5(5) . .
N3 C6 C5 122.8(5) . .
N4 C7 C8 121.0(6) . .
N4 C7 H7A 119.5 . .
C8 C7 H7A 119.5 . .
C9 C8 C7 119.2(6) . .
C9 C8 H8A 120.4 . .
C7 C8 H8A 120.4 . .
C10 C9 C8 118.9(6) . .
C10 C9 H9A 120.5 . .
C8 C9 H9A 120.5 . .
C11 C10 C9 119.9(6) . .
C11 C10 H10A 120.1 . .
C9 C10 H10A 120.1 . .
N4 C11 C10 120.9(5) . .
N4 C11 C12 114.6(5) . .
C10 C11 C12 124.5(5) . .
N6 C12 N5 120.5(5) . .
N6 C12 C11 125.4(5) . .
N5 C12 C11 114.0(5) . .
N7 C13 C14 122.3(6) . .
N7 C13 H13A 118.9 . .
C14 C13 H13A 118.9 . .
C15 C14 C13 119.7(6) . .
C15 C14 H14A 120.2 . .
C13 C14 H14A 120.2 . .
C14 C15 C16 119.2(6) . .
C14 C15 H15A 120.4 . .
C16 C15 H15A 120.4 . .
C17 C16 C15 118.8(6) . .
C17 C16 H16A 120.6 . .
C15 C16 H16A 120.6 . .
N7 C17 C16 121.5(6) . .
N7 C17 C18 113.0(5) . .
C16 C17 C18 125.5(6) . .
N8 C18 N9 125.7(6) . .
N8 C18 C17 110.9(5) . .
N9 C18 C17 123.4(5) . .
N10 C19 C20 122.4(6) . .
N10 C19 H19A 118.8 . .
C20 C19 H19A 118.8 . .
C21 C20 C19 118.6(6) . .
C21 C20 H20A 120.7 . .
C19 C20 H20A 120.7 . .
C23 C22 C21 118.8(6) . .
C23 C22 H22A 120.6 . .
C21 C22 H22A 120.6 . .
N10 C23 C22 122.1(6) . .
N10 C23 C24 113.6(5) . .
C22 C23 C24 124.2(6) . .
N12 C24 N11 120.7(5) . .
N12 C24 C23 123.9(6) . .
N11 C24 C23 115.3(5) . .
N13 C25 C26 121.7(6) . .
N13 C25 H25A 119.1 . .
C26 C25 H25A 119.1 . .
C25 C26 C27 120.2(7) . .
C25 C26 H26A 119.9 . .
C27 C26 H26A 119.9 . .
C28 C27 C26 118.4(6) . .
C28 C27 H27A 120.8 . .
C26 C27 H27A 120.8 . .
C27 C28 C29 119.7(7) . .
C27 C28 H28A 120.2 . .
C29 C28 H28A 120.2 . .
N13 C29 C28 120.8(6) . .
N13 C29 C30 113.6(5) . .
C28 C29 C30 125.6(6) . .
N14 C30 N15 124.7(6) . .
N14 C30 C29 112.1(6) . .
N15 C30 C29 123.2(6) . .
N16 C31 C32 121.6(6) . .
N16 C31 H31A 119.2 . .
C32 C31 H31A 119.2 . .
C33 C32 C31 118.5(6) . .
C33 C32 H32A 120.7 . .
C31 C32 H32A 120.7 . .
C32 C33 C34 120.1(6) . .
C32 C33 H33A 120.0 . .
C34 C33 H33A 120.0 . .
N17 C36 N18 120.4(5) . .
N17 C36 C35 114.8(5) . .
N18 C36 C35 124.8(5) . .
N16 C35 C34 121.8(5) . .
N16 C35 C36 114.1(5) . .
C34 C35 C36 124.0(6) . .
C33 C34 C35 118.4(6) . .
C33 C34 H34A 120.8 . .
C35 C34 H34A 120.8 . .
N2 O1 Ni2 111.5(3) . .
N2 O1 Ni4 107.5(3) . .
Ni2 O1 Ni4 98.33(17) . .
N5 O2 Ni1 113.8(3) . .
N5 O2 Ni2 127.4(3) . .
Ni1 O2 Ni2 118.4(2) . .
N8 O3 Ni5 110.2(3) . .
N8 O3 Ni2 114.5(3) . .
Ni5 O3 Ni2 97.37(17) . .
N11 O4 Ni3 115.0(3) . .
N11 O4 Ni5 125.2(3) . .
Ni3 O4 Ni5 116.2(2) . .
N14 O5 Ni4 115.4(3) . .
N17 O6 Ni6 114.0(3) . .
N17 O6 Ni4 125.2(3) . .
Ni6 O6 Ni4 120.8(2) . .
Cl2A Cl2B Cl2C 99.6(8) . .

loop_
_geom_bond_atom_site_label_1
_geom_bond_atom_site_label_2
_geom_bond_distance
_geom_bond_site_symmetry_2
Ni1 O2 1.824(4) .
Ni1 N2 1.845(5) .
Ni1 N6 1.855(5) .
Ni1 N1 1.895(5) .
Ni2 O2 2.024(4) .
Ni2 O1 2.038(4) .
Ni2 N4 2.056(5) 2
Ni2 N5 2.063(5) 2
Ni2 O3 2.154(4) .
Ni2 N11 2.324(5) 2
Ni3 O4 1.818(4) .
Ni3 N8 1.843(5) .
Ni3 N12 1.861(5) .
Ni3 N7 1.890(5) .
Ni4 O6 2.024(4) .
Ni4 O5 2.030(4) .
Ni4 N10 2.049(5) 2
Ni4 N11 2.095(5) 2
Ni4 O1W 2.136(5) .
Ni4 O1 2.151(5) .
Ni5 N17 2.020(5) 2
Ni5 O4 2.034(4) .
Ni5 O3 2.054(4) .
Ni5 N16 2.075(5) 2
Ni5 O2W 2.136(5) .
Ni5 N5 2.267(6) 2
Ni6 O6 1.825(4) .
Ni6 N18 1.857(5) .
Ni6 N14 1.857(5) .
Ni6 N13 1.893(5) .
N1 C1 1.343(8) .
N1 C5 1.363(8) .
N2 C6 1.303(7) .
N2 O1 1.380(6) .
N3 C6 1.332(8) .
N3 H3B 0.8600 .
N3 H3C 0.8600 .
N4 C7 1.339(7) .
N4 C11 1.349(8) .
N4 Ni2 2.056(5) 2
N6 C12 1.313(7) .
N6 H6A 0.8600 .
N5 C12 1.345(8) .
N5 O2 1.427(6) .
N5 Ni2 2.063(5) 2
N5 Ni5 2.267(6) 2
N7 C13 1.337(8) .
N7 C17 1.375(7) .
N8 C18 1.302(7) .
N8 O3 1.377(6) .
N9 C18 1.325(7) .
N9 H9B 0.8600 .
N9 H9C 0.8600 .
N10 C19 1.333(7) .
N10 C23 1.357(8) .
N10 Ni4 2.049(5) 2
C21 C20 1.372(10) .
C21 C22 1.379(9) .
C21 H21A 0.9300 .
N11 C24 1.335(8) .
N11 O4 1.417(6) .
N11 Ni4 2.095(5) 2
N11 Ni2 2.324(5) 2
N12 C24 1.311(8) .
N12 H12A 0.8600 .
N13 C25 1.346(8) .
N13 C29 1.361(8) .
N14 C30 1.302(8) .
N14 O5 1.357(6) .
N15 C30 1.357(8) .
N15 H15B 0.8600 .
N15 H15C 0.8600 .
N16 C31 1.333(7) .
N16 C35 1.355(8) .
N16 Ni5 2.075(5) 2
N17 C36 1.308(8) .
N17 O6 1.400(6) .
N17 Ni5 2.020(5) 2
N18 C36 1.333(8) .
N18 H18A 0.8600 .
C1 C2 1.383(9) .
C1 H1A 0.9300 .
C2 C3 1.400(10) .
C2 H2A 0.9300 .
C3 C4 1.386(10) .
C3 H3A 0.9300 .
C4 C5 1.387(8) .
C4 H4A 0.9300 .
C5 C6 1.484(8) .
C7 C8 1.391(8) .
C7 H7A 0.9300 .
C8 C9 1.382(10) .
C8 H8A 0.9300 .
C9 C10 1.379(8) .
C9 H9A 0.9300 .
C10 C11 1.376(8) .
C10 H10A 0.9300 .
C11 C12 1.489(7) .
C13 C14 1.383(9) .
C13 H13A 0.9300 .
C14 C15 1.372(10) .
C14 H14A 0.9300 .
C15 C16 1.399(10) .
C15 H15A 0.9300 .
C16 C17 1.384(8) .
C16 H16A 0.9300 .
C17 C18 1.473(9) .
C19 C20 1.384(9) .
C19 H19A 0.9300 .
C20 H20A 0.9300 .
C22 C23 1.370(9) .
C22 H22A 0.9300 .
C23 C24 1.493(8) .
C25 C26 1.366(9) .
C25 H25A 0.9300 .
C26 C27 1.390(10) .
C26 H26A 0.9300 .
C27 C28 1.375(10) .
C27 H27A 0.9300 .
C28 C29 1.395(9) .
C28 H28A 0.9300 .
C29 C30 1.462(9) .
C31 C32 1.403(9) .
C31 H31A 0.9300 .
C32 C33 1.380(9) .
C32 H32A 0.9300 .
C33 C34 1.384(8) .
C33 H33A 0.9300 .
C36 C35 1.485(8) .
C35 C34 1.386(8) .
C34 H34A 0.9300 .
Cl2A Cl2B 1.730(14) .
Cl2B Cl2C 1.87(2) .
